data_2227140
loop_
_publ_author_name
'Xie, Hong-Zhen'
'Zhang, Yan-Guang'

_publ_section_title
;
 \m-Adipato-bis[chlorido(2,2':6',2''-terpyridine)copper(II)]
 tetrahydrate
;
_journal_coeditor_code ZL2287
_journal_issue 8
_journal_name_full 'Acta Crystallographica Section E'
_journal_page_first m934
_journal_paper_doi 10.1107/S1600536810027005
_journal_volume 66
_journal_year 2010
_chemical_formula_iupac '[Cu2 (C6 H8 O4) Cl2 (C15 H11 N3)2], 4H2 O'
_chemical_formula_moiety 'C36 H30 Cl2 Cu2 N6 O4, 4(H2 O)'
_chemical_formula_sum 'C36 H38 Cl2 Cu2 N6 O8'
_chemical_formula_weight 880.70
_chemical_name_systematic
;
\m-Adipato-bis[chlorido(2,2':6',2''-terpyridine)copper(II)] tetrahydrate
;
_space_group_IT_number 2
_symmetry_cell_setting triclinic
_symmetry_space_group_name_Hall '-P 1'
_symmetry_space_group_name_H-M 'P -1'
_atom_sites_solution_hydrogens geom
_atom_sites_solution_primary direct
_atom_sites_solution_secondary difmap
_audit_creation_method SHELXL-97
_cell_angle_alpha 83.42(3)
_cell_angle_beta 81.69(3)
_cell_angle_gamma 84.38(3)
_cell_formula_units_Z 1
_cell_length_a 8.2334(16)
_cell_length_b 9.5678(19)
_cell_length_c 11.548(2)
_cell_measurement_reflns_used 7883
_cell_measurement_temperature 298(2)
_cell_measurement_theta_max 27.43
_cell_measurement_theta_min 3.04
_cell_volume 891.2(3)
_computing_cell_refinement 'RAPID-AUTO (Rigaku, 1998)'
_computing_data_collection 'RAPID-AUTO (Rigaku, 1998)'
_computing_data_reduction 'CrystalStructure (Rigaku/MSC, 2002)'
_computing_molecular_graphics 'ORTEPII (Johnson, 1976)'
_computing_publication_material 'SHELXL97 (Sheldrick, 2008)'
_computing_structure_refinement 'SHELXL97 (Sheldrick, 2008)'
_computing_structure_solution 'SHELXS97 (Sheldrick, 2008)'
_diffrn_ambient_temperature 298(2)
_diffrn_detector_area_resol_mean 0
_diffrn_measured_fraction_theta_full 0.989
_diffrn_measured_fraction_theta_max 0.989
_diffrn_measurement_device_type 'Rigaku R-AXIS RAPID'
_diffrn_measurement_method '\w scans'
_diffrn_radiation_monochromator graphite
_diffrn_radiation_source 'fine-focus sealed tube'
_diffrn_radiation_type MoK\a
_diffrn_radiation_wavelength 0.71073
_diffrn_reflns_av_R_equivalents 0.0158
_diffrn_reflns_av_sigmaI/netI 0.0198
_diffrn_reflns_limit_h_max 10
_diffrn_reflns_limit_h_min -10
_diffrn_reflns_limit_k_max 12
_diffrn_reflns_limit_k_min -12
_diffrn_reflns_limit_l_max 14
_diffrn_reflns_limit_l_min -14
_diffrn_reflns_number 8834
_diffrn_reflns_theta_full 27.47
_diffrn_reflns_theta_max 27.47
_diffrn_reflns_theta_min 3.17
_diffrn_standards_decay_% no
_diffrn_standards_interval_count 0
_diffrn_standards_interval_time 0
_diffrn_standards_number 0
_exptl_absorpt_coefficient_mu 1.406
_exptl_absorpt_correction_T_max 0.892
_exptl_absorpt_correction_T_min 0.680
_exptl_absorpt_correction_type multi-scan
_exptl_absorpt_process_details '(ABSCOR; Higashi, 1995)'
_exptl_crystal_colour green
_exptl_crystal_density_diffrn 1.641
_exptl_crystal_density_method 'not measured'
_exptl_crystal_description plate
_exptl_crystal_F_000 452
_exptl_crystal_size_max 0.25
_exptl_crystal_size_mid 0.22
_exptl_crystal_size_min 0.07
_refine_diff_density_max 0.481
_refine_diff_density_min -0.506
_refine_ls_extinction_method none
_refine_ls_goodness_of_fit_ref 1.245
_refine_ls_hydrogen_treatment constr
_refine_ls_matrix_type full
_refine_ls_number_parameters 245
_refine_ls_number_reflns 4046
_refine_ls_number_restraints 0
_refine_ls_restrained_S_all 1.245
_refine_ls_R_factor_all 0.0274
_refine_ls_R_factor_gt 0.0247
_refine_ls_shift/su_max 0.001
_refine_ls_shift/su_mean 0.000
_refine_ls_structure_factor_coef Fsqd
_refine_ls_weighting_details 'calc w=1/[\s^2^(Fo^2^)+(0.0414P)^2^+0.4176P] where P=(Fo^2^+2Fc^2^)/3'
_refine_ls_weighting_scheme calc
_refine_ls_wR_factor_gt 0.0744
_refine_ls_wR_factor_ref 0.0796
_reflns_number_gt 3751
_reflns_number_total 4046
_reflns_threshold_expression I>2sigma(I)
_cod_data_source_file zl2287.cif
_cod_data_source_block I
_cod_database_code 2227140
_cod_database_fobs_code 2227140

loop_
_symmetry_equiv_pos_as_xyz
'x, y, z'
'-x, -y, -z'

loop_
_atom_site_type_symbol
_atom_site_label
_atom_site_fract_x
_atom_site_fract_y
_atom_site_fract_z
_atom_site_U_iso_or_equiv
_atom_site_adp_type
_atom_site_calc_flag
_atom_site_refinement_flags
_atom_site_occupancy
_atom_site_disorder_assembly
_atom_site_disorder_group
Cu Cu 0.13815(3) 0.79530(2) 0.258347(18) 0.00798(8) Uani d . 1 . .
Cl Cl 0.00080(5) 0.61527(4) 0.17386(4) 0.01293(10) Uani d . 1 . .
O O1 0.31683(16) 0.65682(13) 0.29993(11) 0.0110(3) Uani d . 1 . .
O O2 0.41422(18) 0.84454(14) 0.35396(12) 0.0158(3) Uani d . 1 . .
O O3 0.40877(18) 0.42538(14) 0.16550(12) 0.0173(3) Uani d . 1 . .
H H3C 0.5094 0.4458 0.1431 0.021 Uiso d . 1 . .
H H3D 0.3784 0.4760 0.2132 0.021 Uiso d . 1 . .
O O4 -0.30631(19) 0.54262(18) 0.05804(13) 0.0244(3) Uani d . 1 . .
H H4C -0.2000 0.5478 0.0749 0.029 Uiso d . 1 . .
H H4D -0.2994 0.5637 -0.0183 0.029 Uiso d . 1 . .
N N1 -0.00477(19) 0.78588(16) 0.41703(13) 0.0093(3) Uani d . 1 . .
N N2 0.01050(18) 0.97845(15) 0.24509(13) 0.0089(3) Uani d . 1 . .
N N3 0.24603(19) 0.88021(16) 0.10055(13) 0.0097(3) Uani d . 1 . .
C C1 -0.0037(2) 0.67745(19) 0.50071(16) 0.0121(3) Uani d . 1 . .
H H1A 0.0753 0.6020 0.4902 0.014 Uiso calc R 1 . .
C C2 -0.1158(2) 0.6730(2) 0.60277(16) 0.0139(4) Uani d . 1 . .
H H2A -0.1120 0.5962 0.6598 0.017 Uiso calc R 1 . .
C C3 -0.2338(2) 0.7858(2) 0.61759(16) 0.0151(4) Uani d . 1 . .
H H3A -0.3115 0.7851 0.6846 0.018 Uiso calc R 1 . .
C C4 -0.2350(2) 0.90009(19) 0.53138(16) 0.0131(4) Uani d . 1 . .
H H4A -0.3123 0.9771 0.5404 0.016 Uiso calc R 1 . .
C C5 -0.1188(2) 0.89694(18) 0.43166(16) 0.0098(3) Uani d . 1 . .
C C6 -0.1046(2) 1.01126(19) 0.33414(16) 0.0104(3) Uani d . 1 . .
C C7 -0.1938(2) 1.14257(19) 0.33008(16) 0.0128(4) Uani d . 1 . .
H H7A -0.2752 1.1655 0.3912 0.015 Uiso calc R 1 . .
C C8 -0.1577(2) 1.23842(19) 0.23184(17) 0.0138(4) Uani d . 1 . .
H H8A -0.2157 1.3269 0.2272 0.017 Uiso calc R 1 . .
C C9 -0.0360(2) 1.20397(19) 0.14023(16) 0.0126(4) Uani d . 1 . .
H H9A -0.0112 1.2683 0.0748 0.015 Uiso calc R 1 . .
C C10 0.0474(2) 1.06991(18) 0.14981(16) 0.0100(3) Uani d . 1 . .
C C11 0.1807(2) 1.01092(18) 0.06390(15) 0.0093(3) Uani d . 1 . .
C C12 0.2341(2) 1.07967(19) -0.04513(16) 0.0122(3) Uani d . 1 . .
H H12A 0.1876 1.1691 -0.0687 0.015 Uiso calc R 1 . .
C C13 0.3592(2) 1.0118(2) -0.11900(16) 0.0134(4) Uani d . 1 . .
H H13A 0.3983 1.0557 -0.1924 0.016 Uiso calc R 1 . .
C C14 0.4240(2) 0.8782(2) -0.08133(16) 0.0137(4) Uani d . 1 . .
H H14A 0.5065 0.8308 -0.1296 0.016 Uiso calc R 1 . .
C C15 0.3649(2) 0.81548(19) 0.02906(16) 0.0117(3) Uani d . 1 . .
H H15A 0.4092 0.7258 0.0541 0.014 Uiso calc R 1 . .
C C16 0.4287(2) 0.71750(18) 0.33897(15) 0.0095(3) Uani d . 1 . .
C C17 0.5825(2) 0.62512(19) 0.36324(16) 0.0121(3) Uani d . 1 . .
H H17A 0.6498 0.6774 0.4025 0.015 Uiso calc R 1 . .
H H17B 0.6456 0.6031 0.2890 0.015 Uiso calc R 1 . .
C C18 0.5460(2) 0.48718(19) 0.43937(15) 0.0117(4) Uani d . 1 . .
H H18A 0.4804 0.4338 0.3997 0.014 Uiso calc R 1 . .
H H18C 0.6489 0.4311 0.4487 0.014 Uiso calc R 1 . .

loop_
_atom_site_aniso_label
_atom_site_aniso_U_11
_atom_site_aniso_U_22
_atom_site_aniso_U_33
_atom_site_aniso_U_12
_atom_site_aniso_U_13
_atom_site_aniso_U_23
Cu 0.00828(12) 0.00753(11) 0.00710(12) 0.00144(7) -0.00039(8) 0.00098(8)
Cl 0.0137(2) 0.0122(2) 0.0137(2) -0.00219(15) -0.00496(16) 0.00018(16)
O1 0.0104(6) 0.0105(6) 0.0121(6) 0.0011(5) -0.0030(5) -0.0010(5)
O2 0.0188(7) 0.0106(6) 0.0179(7) 0.0001(5) -0.0016(5) -0.0031(5)
O3 0.0191(7) 0.0159(6) 0.0161(7) -0.0004(5) 0.0020(5) -0.0052(5)
O4 0.0184(8) 0.0409(9) 0.0157(7) -0.0097(7) -0.0021(6) -0.0040(7)
N1 0.0105(7) 0.0089(7) 0.0086(7) -0.0010(5) -0.0017(5) -0.0008(6)
N2 0.0092(7) 0.0083(7) 0.0092(7) -0.0006(5) -0.0026(6) 0.0001(6)
N3 0.0098(7) 0.0105(7) 0.0090(7) -0.0011(5) -0.0020(5) -0.0001(6)
C1 0.0117(8) 0.0115(8) 0.0133(8) -0.0008(6) -0.0034(7) -0.0004(7)
C2 0.0171(9) 0.0145(8) 0.0108(8) -0.0047(7) -0.0037(7) 0.0015(7)
C3 0.0174(9) 0.0176(9) 0.0100(8) -0.0050(7) 0.0025(7) -0.0024(7)
C4 0.0139(9) 0.0123(8) 0.0129(8) -0.0017(7) 0.0008(7) -0.0028(7)
C5 0.0109(8) 0.0086(8) 0.0106(8) -0.0011(6) -0.0027(6) -0.0019(7)
C6 0.0099(8) 0.0116(8) 0.0105(8) -0.0010(6) -0.0026(6) -0.0031(7)
C7 0.0117(9) 0.0128(8) 0.0142(9) 0.0018(7) -0.0026(7) -0.0045(7)
C8 0.0147(9) 0.0093(8) 0.0177(9) 0.0020(6) -0.0055(7) -0.0016(7)
C9 0.0152(9) 0.0102(8) 0.0130(8) -0.0022(7) -0.0048(7) 0.0017(7)
C10 0.0102(8) 0.0104(8) 0.0100(8) -0.0017(6) -0.0035(6) 0.0003(7)
C11 0.0093(8) 0.0089(8) 0.0102(8) -0.0020(6) -0.0038(6) 0.0011(7)
C12 0.0133(9) 0.0125(8) 0.0116(8) -0.0034(7) -0.0035(7) -0.0002(7)
C13 0.0140(9) 0.0177(9) 0.0092(8) -0.0068(7) -0.0013(7) -0.0003(7)
C14 0.0117(9) 0.0182(9) 0.0114(8) -0.0030(7) 0.0013(7) -0.0049(7)
C15 0.0121(9) 0.0109(8) 0.0117(8) -0.0004(6) -0.0021(7) -0.0002(7)
C16 0.0120(8) 0.0100(8) 0.0053(7) -0.0016(6) 0.0016(6) 0.0018(6)
C17 0.0100(8) 0.0144(8) 0.0116(8) -0.0003(6) -0.0020(6) -0.0002(7)
C18 0.0119(8) 0.0122(8) 0.0109(8) 0.0036(6) -0.0044(7) -0.0012(7)

loop_
_atom_type_symbol
_atom_type_description
_atom_type_scat_dispersion_real
_atom_type_scat_dispersion_imag
_atom_type_scat_source
C C 0.0033 0.0016 'International Tables Vol C Tables 4.2.6.8 and 6.1.1.4'
H H 0.0000 0.0000 'International Tables Vol C Tables 4.2.6.8 and 6.1.1.4'
N N 0.0061 0.0033 'International Tables Vol C Tables 4.2.6.8 and 6.1.1.4'
O O 0.0106 0.0060 'International Tables Vol C Tables 4.2.6.8 and 6.1.1.4'
Cu Cu 0.3201 1.2651 'International Tables Vol C Tables 4.2.6.8 and 6.1.1.4'
Cl Cl 0.1484 0.1585 'International Tables Vol C Tables 4.2.6.8 and 6.1.1.4'

loop_
_geom_angle_atom_site_label_1
_geom_angle_atom_site_label_2
_geom_angle_atom_site_label_3
_geom_angle_site_symmetry_1
_geom_angle_site_symmetry_3
_geom_angle
_geom_angle_publ_flag
N2 Cu O1 . . 157.68(6) ?
N2 Cu N3 . . 79.61(7) ?
O1 Cu N3 . . 99.40(6) ?
N2 Cu N1 . . 79.49(7) ?
O1 Cu N1 . . 98.23(6) ?
N3 Cu N1 . . 158.62(6) ?
N2 Cu Cl . . 110.17(5) ?
O1 Cu Cl . . 92.15(4) ?
N3 Cu Cl . . 94.79(5) ?
N1 Cu Cl . . 96.54(5) ?
C16 O1 Cu . . 110.59(11) ?
H3C O3 H3D . . 102.7 ?
H4C O4 H4D . . 104.5 ?
C1 N1 C5 . . 119.25(16) ?
C1 N1 Cu . . 125.82(13) ?
C5 N1 Cu . . 114.70(12) ?
C6 N2 C10 . . 122.21(15) ?
C6 N2 Cu . . 118.81(12) ?
C10 N2 Cu . . 118.88(12) ?
C15 N3 C11 . . 119.08(16) ?
C15 N3 Cu . . 125.77(12) ?
C11 N3 Cu . . 114.98(12) ?
N1 C1 C2 . . 122.57(17) ?
N1 C1 H1A . . 118.7 ?
C2 C1 H1A . . 118.7 ?
C1 C2 C3 . . 118.37(18) ?
C1 C2 H2A . . 120.8 ?
C3 C2 H2A . . 120.8 ?
C2 C3 C4 . . 119.53(18) ?
C2 C3 H3A . . 120.2 ?
C4 C3 H3A . . 120.2 ?
C5 C4 C3 . . 118.75(17) ?
C5 C4 H4A . . 120.6 ?
C3 C4 H4A . . 120.6 ?
N1 C5 C4 . . 121.52(17) ?
N1 C5 C6 . . 113.96(16) ?
C4 C5 C6 . . 124.51(16) ?
N2 C6 C7 . . 120.59(17) ?
N2 C6 C5 . . 112.72(15) ?
C7 C6 C5 . . 126.68(17) ?
C8 C7 C6 . . 117.98(17) ?
C8 C7 H7A . . 121.0 ?
C6 C7 H7A . . 121.0 ?
C7 C8 C9 . . 121.01(17) ?
C7 C8 H8A . . 119.5 ?
C9 C8 H8A . . 119.5 ?
C8 C9 C10 . . 117.87(17) ?
C8 C9 H9A . . 121.1 ?
C10 C9 H9A . . 121.1 ?
N2 C10 C9 . . 120.32(17) ?
N2 C10 C11 . . 112.50(15) ?
C9 C10 C11 . . 127.18(17) ?
N3 C11 C12 . . 122.00(16) ?
N3 C11 C10 . . 113.92(15) ?
C12 C11 C10 . . 124.06(16) ?
C11 C12 C13 . . 118.57(17) ?
C11 C12 H12A . . 120.7 ?
C13 C12 H12A . . 120.7 ?
C14 C13 C12 . . 119.01(17) ?
C14 C13 H13A . . 120.5 ?
C12 C13 H13A . . 120.5 ?
C13 C14 C15 . . 119.40(17) ?
C13 C14 H14A . . 120.3 ?
C15 C14 H14A . . 120.3 ?
N3 C15 C14 . . 121.92(17) ?
N3 C15 H15A . . 119.0 ?
C14 C15 H15A . . 119.0 ?
O2 C16 O1 . . 122.70(17) ?
O2 C16 C17 . . 121.07(17) ?
O1 C16 C17 . . 116.22(15) ?
C16 C17 C18 . . 113.19(15) ?
C16 C17 H17A . . 108.9 ?
C18 C17 H17A . . 108.9 ?
C16 C17 H17B . . 108.9 ?
C18 C17 H17B . . 108.9 ?
H17A C17 H17B . . 107.8 ?
C18 C18 C17 2_666 . 112.17(18) ?
C18 C18 H18A 2_666 . 109.2 ?
C17 C18 H18A . . 109.2 ?
C18 C18 H18C 2_666 . 109.2 ?
C17 C18 H18C . . 109.2 ?
H18A C18 H18C . . 107.9 ?

loop_
_geom_bond_atom_site_label_1
_geom_bond_atom_site_label_2
_geom_bond_site_symmetry_2
_geom_bond_distance
_geom_bond_publ_flag
Cu N2 . 1.9552(16) ?
Cu O1 . 1.9562(14) ?
Cu N3 . 2.0257(17) ?
Cu N1 . 2.0274(16) ?
Cu Cl . 2.5067(8) ?
O1 C16 . 1.294(2) ?
O2 C16 . 1.239(2) ?
O3 H3C . 0.8658 ?
O3 H3D . 0.7734 ?
O4 H4C . 0.9308 ?
O4 H4D . 0.8764 ?
N1 C1 . 1.335(2) ?
N1 C5 . 1.356(2) ?
N2 C6 . 1.337(2) ?
N2 C10 . 1.343(2) ?
N3 C15 . 1.337(2) ?
N3 C11 . 1.358(2) ?
C1 C2 . 1.387(3) ?
C1 H1A . 0.9300 ?
C2 C3 . 1.389(3) ?
C2 H2A . 0.9300 ?
C3 C4 . 1.392(3) ?
C3 H3A . 0.9300 ?
C4 C5 . 1.388(3) ?
C4 H4A . 0.9300 ?
C5 C6 . 1.478(3) ?
C6 C7 . 1.391(2) ?
C7 C8 . 1.391(3) ?
C7 H7A . 0.9300 ?
C8 C9 . 1.393(3) ?
C8 H8A . 0.9300 ?
C9 C10 . 1.395(2) ?
C9 H9A . 0.9300 ?
C10 C11 . 1.483(2) ?
C11 C12 . 1.385(3) ?
C12 C13 . 1.397(3) ?
C12 H12A . 0.9300 ?
C13 C14 . 1.383(3) ?
C13 H13A . 0.9300 ?
C14 C15 . 1.387(3) ?
C14 H14A . 0.9300 ?
C15 H15A . 0.9300 ?
C16 C17 . 1.513(3) ?
C17 C18 . 1.530(3) ?
C17 H17A . 0.9700 ?
C17 H17B . 0.9700 ?
C18 C18 2_666 1.527(3) ?
C18 H18A . 0.9700 ?
C18 H18C . 0.9700 ?

loop_
_geom_hbond_atom_site_label_D
_geom_hbond_atom_site_label_H
_geom_hbond_atom_site_label_A
_geom_hbond_site_symmetry_A
_geom_hbond_distance_DH
_geom_hbond_distance_HA
_geom_hbond_distance_DA
_geom_hbond_angle_DHA
_geom_hbond_publ_flag
O3 H3C O4 1_655 0.87 1.94 2.767(2) 160 yes
O3 H3D O1 ? 0.77 2.08 2.829(2) 163 yes
O4 H4C Cl ? 0.93 2.32 3.194(2) 156 yes
O4 H4D O3 2_565 0.88 2.02 2.805(2) 148 yes
